data_1573859
loop_
_publ_author_name
'Meher, Niranjan'
'Khatun, Mst Nasima'
'Parui, Retwik'
'Iyer, Parameswar K.'

_publ_section_title
;
 Non-Conjugated Alkyl Chains Engineering to Tune Condensed State
 Photophysical and Supramolecular Assembly Properties
;
_journal_name_full Nanoscale
_journal_paper_doi 10.1039/D5NR00163C
_journal_year 2025
_chemical_formula_sum 'C12 H7 N O2'
_chemical_formula_weight 197.19
_space_group_crystal_system monoclinic
_space_group_IT_number 14
_space_group_name_Hall '-P 2yn'
_space_group_name_H-M_alt 'P 1 21/n 1'
_atom_sites_solution_hydrogens geom
_audit_creation_method SHELXL-2018/3
_audit_update_record
;
2024-07-30 deposited with the CCDC.	2025-02-06 downloaded from the CCDC.
;
_cell_angle_alpha 90
_cell_angle_beta 108.949(2)
_cell_angle_gamma 90
_cell_formula_units_Z 4
_cell_length_a 11.0018(7)
_cell_length_b 5.4073(3)
_cell_length_c 15.6669(10)
_cell_measurement_reflns_used 9904
_cell_measurement_temperature 295(2)
_cell_measurement_theta_max 25.02
_cell_measurement_theta_min 4.01
_cell_volume 881.52(9)
_computing_structure_refinement 'SHELXL-2018/3 (Sheldrick, 2018)'
_computing_structure_solution 'SHELXT 2018/2 (Sheldrick, 2018)'
_diffrn_ambient_temperature 295(2)
_diffrn_measured_fraction_theta_full 0.992
_diffrn_measured_fraction_theta_max 0.992
_diffrn_measurement_device_type 'Bruker APEX-II CCD'
_diffrn_measurement_method '\f and \w scans'
_diffrn_radiation_type MoK\a
_diffrn_radiation_wavelength 0.71073
_diffrn_reflns_av_R_equivalents 0.0328
_diffrn_reflns_av_unetI/netI 0.0138
_diffrn_reflns_Laue_measured_fraction_full 0.992
_diffrn_reflns_Laue_measured_fraction_max 0.992
_diffrn_reflns_limit_h_max 13
_diffrn_reflns_limit_h_min -13
_diffrn_reflns_limit_k_max 6
_diffrn_reflns_limit_k_min -6
_diffrn_reflns_limit_l_max 18
_diffrn_reflns_limit_l_min -18
_diffrn_reflns_number 19135
_diffrn_reflns_point_group_measured_fraction_full 0.992
_diffrn_reflns_point_group_measured_fraction_max 0.992
_diffrn_reflns_theta_full 24.992
_diffrn_reflns_theta_max 24.992
_diffrn_reflns_theta_min 3.917
_exptl_absorpt_coefficient_mu 0.103
_exptl_crystal_colour colourless
_exptl_crystal_density_diffrn 1.486
_exptl_crystal_description Needle
_exptl_crystal_F_000 408
_refine_diff_density_max 0.167
_refine_diff_density_min -0.192
_refine_diff_density_rms 0.034
_refine_ls_extinction_method none
_refine_ls_goodness_of_fit_ref 1.406
_refine_ls_hydrogen_treatment constr
_refine_ls_matrix_type full
_refine_ls_number_parameters 136
_refine_ls_number_reflns 1541
_refine_ls_number_restraints 0
_refine_ls_restrained_S_all 1.406
_refine_ls_R_factor_all 0.0460
_refine_ls_R_factor_gt 0.0394
_refine_ls_shift/su_max 0.000
_refine_ls_shift/su_mean 0.000
_refine_ls_structure_factor_coef Fsqd
_refine_ls_weighting_details 'w=1/[\s^2^(Fo^2^)+(0.1000P)^2^] where P=(Fo^2^+2Fc^2^)/3'
_refine_ls_weighting_scheme calc
_refine_ls_wR_factor_gt 0.1405
_refine_ls_wR_factor_ref 0.1625
_reflns_Friedel_coverage 0.000
_reflns_number_gt 1337
_reflns_number_total 1541
_reflns_threshold_expression 'I > 2\s(I)'
_cod_data_source_file d5nr00163c2.cif
_cod_data_source_block PKI_RP_0m_a
_cod_original_sg_symbol_H-M 'P 21/n'
_cod_database_code 1573859
_shelx_shelxl_version_number 2018/3
_shelx_space_group_comment
;
The symmetry employed for this shelxl refinement is uniquely defined
by the following loop, which should always be used as a source of
symmetry information in preference to the above space-group names.
They are only intended as comments.
;

loop_
_space_group_symop_operation_xyz
'x, y, z'
'-x+1/2, y+1/2, -z+1/2'
'-x, -y, -z'
'x-1/2, -y-1/2, z-1/2'

loop_
_atom_site_label
_atom_site_type_symbol
_atom_site_fract_x
_atom_site_fract_y
_atom_site_fract_z
_atom_site_U_iso_or_equiv
_atom_site_adp_type
_atom_site_occupancy
_atom_site_site_symmetry_order
_atom_site_calc_flag
_atom_site_refinement_flags_posn
_atom_site_refinement_flags_adp
_atom_site_refinement_flags_occupancy
_atom_site_disorder_assembly
_atom_site_disorder_group
O001 O 0.40870(9) 0.83551(18) 0.40533(7) 0.0533(4) Uani 1 1 d . . . . .
O002 O 0.82337(10) 0.69457(19) 0.56714(7) 0.0601(4) Uani 1 1 d . . . . .
N003 N 0.61570(10) 0.75355(19) 0.48476(7) 0.0412(4) Uani 1 1 d . . . . .
H003 H 0.612220 0.869291 0.521549 0.049 Uiso 1 1 calc R U . . .
C004 C 0.62331(11) 0.3697(2) 0.36893(8) 0.0340(4) Uani 1 1 d . . . . .
C005 C 0.62563(13) 0.1702(2) 0.31014(9) 0.0389(4) Uani 1 1 d . . . . .
C006 C 0.50945(11) 0.5103(2) 0.35119(8) 0.0365(4) Uani 1 1 d . . . . .
C007 C 0.73463(11) 0.4246(2) 0.44254(8) 0.0376(4) Uani 1 1 d . . . . .
C008 C 0.50486(11) 0.7114(2) 0.41372(8) 0.0377(4) Uani 1 1 d . . . . .
C009 C 0.73219(12) 0.6312(2) 0.50389(8) 0.0409(4) Uani 1 1 d . . . . .
C00A C 0.40574(12) 0.4627(3) 0.27675(8) 0.0456(4) Uani 1 1 d . . . . .
H00A H 0.332350 0.559827 0.264850 0.055 Uiso 1 1 calc R U . . .
C00B C 0.51582(13) 0.1242(3) 0.23566(9) 0.0466(4) Uani 1 1 d . . . . .
H00B H 0.516031 -0.007475 0.197516 0.056 Uiso 1 1 calc R U . . .
C00C C 0.40874(14) 0.2684(3) 0.21796(10) 0.0499(4) Uani 1 1 d . . . . .
H00C H 0.337946 0.238170 0.167119 0.060 Uiso 1 1 calc R U . . .
C00D C 0.84517(13) 0.2896(3) 0.45656(10) 0.0488(4) Uani 1 1 d . . . . .
H00D H 0.918359 0.328353 0.504589 0.059 Uiso 1 1 calc R U . . .
C00E C 0.74107(13) 0.0340(3) 0.32843(9) 0.0488(4) Uani 1 1 d . . . . .
H00E H 0.744060 -0.099302 0.291665 0.059 Uiso 1 1 calc R U . . .
C00F C 0.84794(13) 0.0935(3) 0.39859(10) 0.0532(5) Uani 1 1 d . . . . .
H00F H 0.923244 0.003546 0.408139 0.064 Uiso 1 1 calc R U . . .

loop_
_atom_site_aniso_label
_atom_site_aniso_U_11
_atom_site_aniso_U_22
_atom_site_aniso_U_33
_atom_site_aniso_U_23
_atom_site_aniso_U_13
_atom_site_aniso_U_12
O001 0.0411(6) 0.0576(7) 0.0569(7) -0.0164(5) 0.0097(5) 0.0102(4)
O002 0.0521(7) 0.0601(7) 0.0490(7) -0.0076(5) -0.0096(5) 0.0070(5)
N003 0.0444(7) 0.0395(7) 0.0355(7) -0.0060(5) 0.0071(5) 0.0047(5)
C004 0.0379(8) 0.0339(7) 0.0324(7) 0.0048(5) 0.0145(6) -0.0001(5)
C005 0.0466(8) 0.0358(7) 0.0397(8) 0.0023(5) 0.0213(6) -0.0004(5)
C006 0.0354(7) 0.0387(7) 0.0370(7) -0.0009(5) 0.0138(6) -0.0016(5)
C007 0.0386(7) 0.0368(7) 0.0361(7) 0.0066(5) 0.0106(6) 0.0038(5)
C008 0.0357(8) 0.0400(7) 0.0371(8) 0.0002(5) 0.0114(6) 0.0030(5)
C009 0.0408(8) 0.0402(8) 0.0356(7) 0.0054(5) 0.0041(6) 0.0016(5)
C00A 0.0347(7) 0.0537(8) 0.0457(8) -0.0046(6) 0.0096(6) 0.0014(6)
C00B 0.0554(9) 0.0452(8) 0.0427(8) -0.0096(6) 0.0206(7) -0.0065(6)
C00C 0.0434(8) 0.0608(9) 0.0430(8) -0.0118(6) 0.0105(6) -0.0066(6)
C00D 0.0422(8) 0.0509(8) 0.0490(9) 0.0085(6) 0.0090(6) 0.0088(6)
C00E 0.0593(9) 0.0428(8) 0.0502(8) 0.0021(6) 0.0260(7) 0.0102(6)
C00F 0.0504(9) 0.0514(9) 0.0600(9) 0.0113(7) 0.0210(7) 0.0218(7)

loop_
_atom_type_symbol
_atom_type_description
_atom_type_scat_dispersion_real
_atom_type_scat_dispersion_imag
_atom_type_scat_source
C C 0.0033 0.0016 'International Tables Vol C Tables 4.2.6.8 and 6.1.1.4'
H H 0.0000 0.0000 'International Tables Vol C Tables 4.2.6.8 and 6.1.1.4'
N N 0.0061 0.0033 'International Tables Vol C Tables 4.2.6.8 and 6.1.1.4'
O O 0.0106 0.0060 'International Tables Vol C Tables 4.2.6.8 and 6.1.1.4'

loop_
_geom_angle_atom_site_label_1
_geom_angle_atom_site_label_2
_geom_angle_atom_site_label_3
_geom_angle
_geom_angle_site_symmetry_1
_geom_angle_site_symmetry_3
_geom_angle_publ_flag
C008 N003 C009 127.57(11) . . ?
C007 C004 C006 121.64(12) . . ?
C007 C004 C005 119.59(12) . . ?
C006 C004 C005 118.76(12) . . ?
C00B C005 C00E 123.39(12) . . ?
C00B C005 C004 118.75(12) . . ?
C00E C005 C004 117.82(12) . . ?
C00A C006 C004 120.51(12) . . ?
C00A C006 C008 120.46(12) . . ?
C004 C006 C008 119.02(11) . . ?
C00D C007 C004 120.41(12) . . ?
C00D C007 C009 119.95(12) . . ?
C004 C007 C009 119.64(12) . . ?
O001 C008 N003 120.26(11) . . ?
O001 C008 C006 123.22(11) . . ?
N003 C008 C006 116.52(10) . . ?
O002 C009 N003 120.35(12) . . ?
O002 C009 C007 124.15(12) . . ?
N003 C009 C007 115.50(11) . . ?
C006 C00A C00C 120.68(12) . . ?
C00C C00B C005 121.43(12) . . ?
C00B C00C C00A 119.80(13) . . ?
C007 C00D C00F 120.16(13) . . ?
C00F C00E C005 121.57(13) . . ?
C00E C00F C00D 120.43(13) . . ?

loop_
_geom_bond_atom_site_label_1
_geom_bond_atom_site_label_2
_geom_bond_distance
_geom_bond_site_symmetry_2
_geom_bond_publ_flag
O001 C008 1.2234(15) . ?
O002 C009 1.2083(15) . ?
N003 C008 1.3771(15) . ?
N003 C009 1.3858(16) . ?
C004 C007 1.4145(17) . ?
C004 C006 1.4138(17) . ?
C004 C005 1.4240(18) . ?
C005 C00B 1.4026(18) . ?
C005 C00E 1.4145(18) . ?
C006 C00A 1.3654(16) . ?
C006 C008 1.4752(17) . ?
C007 C00D 1.3734(18) . ?
C007 C009 1.480(2) . ?
C00A C00C 1.4046(18) . ?
C00B C00C 1.3640(19) . ?
C00D C00F 1.403(2) . ?
C00E C00F 1.3619(18) . ?
